data_2242949
loop_
_publ_author_name
'Narasimhamurthy, Kereyagalahally H.'
Chandra
'Sagar, Belakavadi K.'
'Rangappa, Kanchugarakoppal S.'
'Yathirajan, Hemmige S.'
'Glidewell, Christopher'

_publ_section_title
;
 The crystal structure of
 (<i>RS</i>)-7-chloro-2-(2,5-dimethoxyphenyl)-2,3-dihydroquinazolin-4(1<i>H</i>)-one:
 two hydrogen bonds generate an elegant three-dimensional framework
 structure
;
_journal_coeditor_code ZL2756
_journal_issue 6
_journal_name_full 'Acta Crystallographica Section E'
_journal_page_first 843
_journal_page_last 847
_journal_paper_doi 10.1107/S2056989019007023
_journal_volume 75
_journal_year 2019
_chemical_formula_iupac 'C16 H15 Cl N2 O3'
_chemical_formula_moiety 'C16 H15 Cl N2 O3'
_chemical_formula_sum 'C16 H15 Cl N2 O3'
_chemical_formula_weight 318.75
_chemical_name_systematic (<i>RS</i>)-7-Chloro-2-(2,5-dimethoxyphenyl)-2,3-dihydroquinazolin-4(1<i>H</i>)-one
_space_group_crystal_system tetragonal
_space_group_IT_number 88
_space_group_name_Hall '-I 4ad'
_space_group_name_H-M_alt 'I 41/a'
_symmetry_space_group_name_Hall '-I 4ad'
_symmetry_space_group_name_H-M 'I 41/a :2'
_atom_sites_solution_hydrogens mixed
_atom_sites_solution_primary difmap
_audit_creation_method SHELXL-2014
_cell_angle_alpha 90
_cell_angle_beta 90
_cell_angle_gamma 90
_cell_formula_units_Z 16
_cell_length_a 15.314(7)
_cell_length_b 15.314(7)
_cell_length_c 25.736(12)
_cell_measurement_reflns_used 3465
_cell_measurement_temperature 296(2)
_cell_measurement_theta_max 27.606
_cell_measurement_theta_min 1.547
_cell_volume 6036(5)
_computing_cell_refinement
;
SAINT (Bruker, 2015)
;
_computing_data_collection
;
APEX2 (Bruker, 2015)
;
_computing_data_reduction
;
SAINT (Bruker, 2015)
;
_computing_molecular_graphics
;
PLATON (Spek, 2009)
;
_computing_publication_material
;
SHELXL2014 (Sheldrick, 2015) and PLATON (Spek, 2009)
;
_computing_structure_refinement
;
SHELXL2014 (Sheldrick, 2015)
;
_computing_structure_solution
;
SHELXS97 (Sheldrick, 2008)
;
_diffrn_ambient_temperature 296(2)
_diffrn_detector_area_resol_mean 0.3333
_diffrn_measured_fraction_theta_full 1.000
_diffrn_measured_fraction_theta_max 1.000
_diffrn_measurement_device_type 'Bruker APEXII CCD'
_diffrn_measurement_method '\f and \w scans'
_diffrn_radiation_monochromator graphite
_diffrn_radiation_type MoK\a
_diffrn_radiation_wavelength 0.71073
_diffrn_reflns_av_R_equivalents 0.0718
_diffrn_reflns_av_unetI/netI 0.0408
_diffrn_reflns_limit_h_max 19
_diffrn_reflns_limit_h_min -19
_diffrn_reflns_limit_k_max 19
_diffrn_reflns_limit_k_min -19
_diffrn_reflns_limit_l_max 26
_diffrn_reflns_limit_l_min -32
_diffrn_reflns_number 42994
_diffrn_reflns_theta_full 25.242
_diffrn_reflns_theta_max 26.549
_diffrn_reflns_theta_min 1.547
_diffrn_source 'fine focus sealed tube'
_diffrn_standards_decay_% 0
_diffrn_standards_interval_count 0
_diffrn_standards_interval_time 0
_diffrn_standards_number 0
_exptl_absorpt_coefficient_mu 0.267
_exptl_absorpt_correction_T_max 0.953
_exptl_absorpt_correction_T_min 0.913
_exptl_absorpt_correction_type multi-scan
_exptl_absorpt_process_details
;
(SADABS; Bruker, 2015)
;
_exptl_crystal_colour colourless
_exptl_crystal_density_diffrn 1.403
_exptl_crystal_description block
_exptl_crystal_F_000 2656
_exptl_crystal_size_max 0.260
_exptl_crystal_size_mid 0.220
_exptl_crystal_size_min 0.180
_refine_diff_density_max 0.170
_refine_diff_density_min -0.273
_refine_ls_extinction_method none
_refine_ls_goodness_of_fit_ref 1.035
_refine_ls_hydrogen_treatment mixed
_refine_ls_matrix_type full
_refine_ls_number_parameters 207
_refine_ls_number_reflns 3149
_refine_ls_number_restraints 0
_refine_ls_restrained_S_all 1.035
_refine_ls_R_factor_all 0.1016
_refine_ls_R_factor_gt 0.0485
_refine_ls_shift/su_max 0.000
_refine_ls_shift/su_mean 0.000
_refine_ls_structure_factor_coef Fsqd
_refine_ls_weighting_details 'w=1/[\s^2^(Fo^2^)+(0.0505P)^2^+3.5139P] where P=(Fo^2^+2Fc^2^)/3'
_refine_ls_weighting_scheme calc
_refine_ls_wR_factor_gt 0.1065
_refine_ls_wR_factor_ref 0.1282
_reflns_number_gt 1848
_reflns_number_total 3149
_reflns_threshold_expression 'I > 2\s(I)'
_cod_data_source_file zl2756sup1.cif
_cod_data_source_block I
_cod_original_cell_volume 6036(6)
_cod_database_code 2242949
_shelx_space_group_comment
;
The symmetry employed for this shelxl refinement is uniquely defined
by the following loop, which should always be used as a source of
symmetry information in preference to the above space-group names.
They are only intended as comments.
;
_shelx_estimated_absorpt_t_min 0.934
_shelx_estimated_absorpt_t_max 0.953
_shelxl_version_number 2.014

loop_
_space_group_symop_operation_xyz
'x, y, z'
'-x+1/2, -y, z+1/2'
'-y+3/4, x+1/4, z+1/4'
'y+3/4, -x+3/4, z+3/4'
'x+1/2, y+1/2, z+1/2'
'-x+1, -y+1/2, z+1'
'-y+5/4, x+3/4, z+3/4'
'y+5/4, -x+5/4, z+5/4'
'-x, -y, -z'
'x-1/2, y, -z-1/2'
'y-3/4, -x-1/4, -z-1/4'
'-y-3/4, x-3/4, -z-3/4'
'-x+1/2, -y+1/2, -z+1/2'
'x, y+1/2, -z'
'y-1/4, -x+1/4, -z+1/4'
'-y-1/4, x-1/4, -z-1/4'

loop_
_atom_site_type_symbol
_atom_site_label
_atom_site_fract_x
_atom_site_fract_y
_atom_site_fract_z
_atom_site_U_iso_or_equiv
_atom_site_adp_type
_atom_site_calc_flag
_atom_site_occupancy
N N1 0.30909(14) 0.40264(14) 0.37953(7) 0.0531(6) Uani d 1
H H1 0.3275(17) 0.4092(16) 0.4083(10) 0.064 Uiso d 1
C C2 0.30616(16) 0.31258(15) 0.36210(8) 0.0482(6) Uani d 1
H H2 0.3646 0.2879 0.3670 0.058 Uiso calc 1
N N3 0.28752(14) 0.31121(14) 0.30684(7) 0.0506(5) Uani d 1
H H3 0.2932(16) 0.2628(17) 0.2929(9) 0.061 Uiso d 1
C C4 0.24435(15) 0.37295(16) 0.28060(8) 0.0467(6) Uani d 1
O O4 0.22338(12) 0.36121(11) 0.23471(6) 0.0603(5) Uani d 1
C C4A 0.22505(14) 0.45429(15) 0.30792(8) 0.0434(5) Uani d 1
C C5 0.17657(16) 0.51985(16) 0.28452(9) 0.0521(6) Uani d 1
H H5 0.1566 0.5118 0.2507 0.062 Uiso calc 1
C C6 0.15743(16) 0.59599(17) 0.30984(9) 0.0569(7) Uani d 1
H H6 0.1250 0.6397 0.2939 0.068 Uiso calc 1
C C7 0.18794(16) 0.60558(16) 0.35987(9) 0.0556(6) Uani d 1
Cl Cl7 0.16054(6) 0.70075(5) 0.39245(3) 0.0873(3) Uani d 1
C C8 0.23775(16) 0.54326(16) 0.38428(9) 0.0522(6) Uani d 1
H H8 0.2583 0.5527 0.4178 0.063 Uiso calc 1
C C8A 0.25726(14) 0.46570(15) 0.35832(8) 0.0424(5) Uani d 1
C C21 0.24297(15) 0.25723(14) 0.39324(8) 0.0432(5) Uani d 1
C C22 0.26659(17) 0.23605(16) 0.44405(8) 0.0522(6) Uani d 1
C C23 0.2110(2) 0.18716(17) 0.47413(9) 0.0678(8) Uani d 1
H H23 0.2271 0.1735 0.5080 0.081 Uiso calc 1
C C24 0.1321(2) 0.15794(18) 0.45543(10) 0.0682(8) Uani d 1
H H24 0.0951 0.1257 0.4767 0.082 Uiso calc 1
C C25 0.10822(18) 0.17630(16) 0.40582(9) 0.0559(7) Uani d 1
C C26 0.16454(16) 0.22579(15) 0.37492(8) 0.0488(6) Uani d 1
H H26 0.1485 0.2379 0.3408 0.059 Uiso calc 1
O O221 0.34622(12) 0.26875(12) 0.45915(6) 0.0718(6) Uani d 1
C C221 0.3739(2) 0.2493(2) 0.51083(11) 0.0918(11) Uani d 1
H H22A 0.3823 0.1874 0.5143 0.138 Uiso calc 1
H H22B 0.3302 0.2684 0.5350 0.138 Uiso calc 1
H H22C 0.4279 0.2789 0.5179 0.138 Uiso calc 1
O O251 0.03307(13) 0.14750(13) 0.38268(8) 0.0767(6) Uani d 1
C C251 -0.0300(2) 0.1052(2) 0.41418(14) 0.0939(11) Uani d 1
H H25A -0.0488 0.1442 0.4412 0.141 Uiso calc 1
H H25B -0.0048 0.0539 0.4294 0.141 Uiso calc 1
H H25C -0.0793 0.0889 0.3932 0.141 Uiso calc 1

loop_
_atom_site_aniso_label
_atom_site_aniso_U_11
_atom_site_aniso_U_22
_atom_site_aniso_U_33
_atom_site_aniso_U_12
_atom_site_aniso_U_13
_atom_site_aniso_U_23
N1 0.0655(14) 0.0565(13) 0.0373(10) -0.0097(11) -0.0105(10) -0.0042(10)
C2 0.0520(14) 0.0582(15) 0.0343(12) 0.0045(12) -0.0054(10) -0.0063(10)
N3 0.0645(14) 0.0545(13) 0.0328(10) 0.0040(11) 0.0019(9) -0.0061(9)
C4 0.0508(14) 0.0574(15) 0.0321(11) -0.0045(12) 0.0049(10) -0.0021(11)
O4 0.0872(13) 0.0620(11) 0.0316(8) 0.0061(9) -0.0056(8) -0.0085(7)
C4A 0.0427(13) 0.0524(14) 0.0351(11) -0.0070(11) 0.0026(10) -0.0054(10)
C5 0.0539(15) 0.0618(16) 0.0404(12) -0.0005(13) -0.0050(11) -0.0082(11)
C6 0.0585(16) 0.0595(17) 0.0528(14) 0.0039(13) -0.0050(12) -0.0054(12)
C7 0.0568(16) 0.0551(16) 0.0548(14) -0.0041(13) 0.0012(12) -0.0154(12)
Cl7 0.1085(7) 0.0736(5) 0.0800(5) 0.0165(4) -0.0147(4) -0.0338(4)
C8 0.0580(16) 0.0593(16) 0.0395(12) -0.0130(13) -0.0033(11) -0.0104(11)
C8A 0.0404(13) 0.0508(14) 0.0359(11) -0.0119(11) 0.0002(10) -0.0033(10)
C21 0.0560(15) 0.0410(13) 0.0326(11) 0.0068(11) -0.0025(10) -0.0045(9)
C22 0.0692(17) 0.0490(15) 0.0384(12) 0.0063(13) -0.0121(12) -0.0073(11)
C23 0.109(2) 0.0588(17) 0.0354(13) 0.0081(17) -0.0032(14) 0.0095(12)
C24 0.088(2) 0.0621(18) 0.0540(16) -0.0059(16) 0.0068(15) 0.0091(13)
C25 0.0707(18) 0.0458(14) 0.0514(14) 0.0010(13) 0.0006(13) -0.0025(11)
C26 0.0612(16) 0.0484(14) 0.0369(11) 0.0042(12) -0.0039(11) 0.0006(10)
O221 0.0866(14) 0.0768(13) 0.0521(11) 0.0029(11) -0.0292(10) -0.0026(9)
C221 0.124(3) 0.091(2) 0.0607(17) 0.024(2) -0.0496(18) -0.0082(16)
O251 0.0707(13) 0.0784(14) 0.0810(13) -0.0176(11) -0.0024(11) 0.0074(11)
C251 0.072(2) 0.082(2) 0.128(3) -0.0106(17) 0.012(2) 0.026(2)

loop_
_atom_type_symbol
_atom_type_description
_atom_type_scat_dispersion_real
_atom_type_scat_dispersion_imag
_atom_type_scat_source
C C 0.0033 0.0016 'International Tables Vol C Tables 4.2.6.8 and 6.1.1.4'
H H 0.0000 0.0000 'International Tables Vol C Tables 4.2.6.8 and 6.1.1.4'
N N 0.0061 0.0033 'International Tables Vol C Tables 4.2.6.8 and 6.1.1.4'
O O 0.0106 0.0060 'International Tables Vol C Tables 4.2.6.8 and 6.1.1.4'
Cl Cl 0.1484 0.1585 'International Tables Vol C Tables 4.2.6.8 and 6.1.1.4'

loop_
_geom_angle_atom_site_label_1
_geom_angle_atom_site_label_2
_geom_angle_atom_site_label_3
_geom_angle
C8A N1 C2 122.09(19)
C8A N1 H1 119.2(19)
C2 N1 H1 114.6(19)
N3 C2 N1 108.84(19)
N3 C2 C21 112.62(19)
N1 C2 C21 112.82(18)
N3 C2 H2 107.4
N1 C2 H2 107.4
C21 C2 H2 107.4
C4 N3 C2 125.6(2)
C4 N3 H3 117.8(17)
C2 N3 H3 114.6(17)
O4 C4 N3 120.5(2)
O4 C4 C4A 122.1(2)
N3 C4 C4A 117.39(19)
C5 C4A C8A 120.1(2)
C5 C4A C4 121.12(19)
C8A C4A C4 118.8(2)
C6 C5 C4A 121.7(2)
C6 C5 H5 119.2
C4A C5 H5 119.2
C5 C6 C7 117.6(2)
C5 C6 H6 121.2
C7 C6 H6 121.2
C8 C7 C6 122.8(2)
C8 C7 Cl7 119.83(19)
C6 C7 Cl7 117.4(2)
C7 C8 C8A 119.4(2)
C7 C8 H8 120.3
C8A C8 H8 120.3
N1 C8A C8 122.4(2)
N1 C8A C4A 119.2(2)
C8 C8A C4A 118.4(2)
C26 C21 C22 117.8(2)
C26 C21 C2 124.84(19)
C22 C21 C2 117.4(2)
C23 C22 O221 126.1(2)
C23 C22 C21 119.6(2)
O221 C22 C21 114.2(2)
C22 C23 C24 121.7(2)
C22 C23 H23 119.2
C24 C23 H23 119.2
C25 C24 C23 119.9(3)
C25 C24 H24 120.1
C23 C24 H24 120.1
C24 C25 O251 124.7(2)
C24 C25 C26 118.8(3)
O251 C25 C26 116.5(2)
C21 C26 C25 122.2(2)
C21 C26 H26 118.9
C25 C26 H26 118.9
C22 O221 C221 116.8(2)
O221 C221 H22A 109.5
O221 C221 H22B 109.5
H22A C221 H22B 109.5
O221 C221 H22C 109.5
H22A C221 H22C 109.5
H22B C221 H22C 109.5
C25 O251 C251 118.1(2)
O251 C251 H25A 109.5
O251 C251 H25B 109.5
H25A C251 H25B 109.5
O251 C251 H25C 109.5
H25A C251 H25C 109.5
H25B C251 H25C 109.5

loop_
_geom_bond_atom_site_label_1
_geom_bond_atom_site_label_2
_geom_bond_distance
N1 C8A 1.364(3)
N1 C2 1.451(3)
N1 H1 0.80(3)
C2 N3 1.451(3)
C2 C21 1.516(3)
C2 H2 0.9800
N3 C4 1.337(3)
N3 H3 0.83(2)
C4 O4 1.237(3)
C4 C4A 1.461(3)
C4A C5 1.386(3)
C4A C8A 1.399(3)
C5 C6 1.368(3)
C5 H5 0.9300
C6 C7 1.377(3)
C6 H6 0.9300
C7 C8 1.374(3)
C7 Cl7 1.733(3)
C8 C8A 1.395(3)
C8 H8 0.9300
C21 C26 1.377(3)
C21 C22 1.395(3)
C22 C23 1.373(4)
C22 O221 1.374(3)
C23 C24 1.376(4)
C23 H23 0.9300
C24 C25 1.357(3)
C24 H24 0.9300
C25 O251 1.369(3)
C25 C26 1.397(3)
C26 H26 0.9300
O221 C221 1.427(3)
C221 H22A 0.9600
C221 H22B 0.9600
C221 H22C 0.9600
O251 C251 1.418(3)
C251 H25A 0.9600
C251 H25B 0.9600
C251 H25C 0.9600

loop_
_geom_hbond_atom_site_label_D
_geom_hbond_atom_site_label_H
_geom_hbond_atom_site_label_A
_geom_hbond_site_symmetry_A
_geom_hbond_distance_DH
_geom_hbond_distance_HA
_geom_hbond_distance_DA
_geom_hbond_angle_DHA
_geom_hbond_publ_flag
N1 H1 O4 3_555 0.80(3) 2.39(3) 3.161(3) 162(2) y
N3 H3 O4 13_555 0.83(3) 2.04(3) 2.854(3) 166(2) y

loop_
_geom_torsion_atom_site_label_1
_geom_torsion_atom_site_label_2
_geom_torsion_atom_site_label_3
_geom_torsion_atom_site_label_4
_geom_torsion
C8A N1 C2 N3 33.6(3)
C8A N1 C2 C21 -92.2(2)
N1 C2 N3 C4 -26.5(3)
C21 C2 N3 C4 99.4(3)
C2 N3 C4 O4 -171.9(2)
C2 N3 C4 C4A 9.3(3)
O4 C4 C4A C5 4.7(3)
N3 C4 C4A C5 -176.6(2)
O4 C4 C4A C8A -174.6(2)
N3 C4 C4A C8A 4.1(3)
C8A C4A C5 C6 -1.3(4)
C4 C4A C5 C6 179.4(2)
C4A C5 C6 C7 -0.1(4)
C5 C6 C7 C8 1.5(4)
C5 C6 C7 Cl7 -178.02(19)
C6 C7 C8 C8A -1.5(4)
Cl7 C7 C8 C8A 178.07(18)
C2 N1 C8A C8 158.6(2)
C2 N1 C8A C4A -24.0(3)
C7 C8 C8A N1 177.4(2)
C7 C8 C8A C4A 0.0(3)
C5 C4A C8A N1 -176.2(2)
C4 C4A C8A N1 3.1(3)
C5 C4A C8A C8 1.3(3)
C4 C4A C8A C8 -179.4(2)
N3 C2 C21 C26 -14.9(3)
N1 C2 C21 C26 108.8(2)
N3 C2 C21 C22 164.5(2)
N1 C2 C21 C22 -71.8(3)
C26 C21 C22 C23 -1.5(3)
C2 C21 C22 C23 179.0(2)
C26 C21 C22 O221 179.1(2)
C2 C21 C22 O221 -0.4(3)
O221 C22 C23 C24 179.5(2)
C21 C22 C23 C24 0.2(4)
C22 C23 C24 C25 1.0(4)
C23 C24 C25 O251 177.2(2)
C23 C24 C25 C26 -0.8(4)
C22 C21 C26 C25 1.8(3)
C2 C21 C26 C25 -178.8(2)
C24 C25 C26 C21 -0.6(4)
O251 C25 C26 C21 -178.8(2)
C23 C22 O221 C221 0.6(4)
C21 C22 O221 C221 179.9(2)
C24 C25 O251 C251 8.7(4)
C26 C25 O251 C251 -173.4(2)

_cod_database_fobs_code 2242949
